data_7011948
loop_
_publ_author_name
'Atwood, Jerry L.'
'Barbour, Leonard J.'
'Dalgarno, Scott'
'Raston, Colin L.'
'Webb, Helen R.'

_publ_section_title
;
 Supramolecular assemblies of p-sulfonatocalix[4]arene with aquated
 trivalent lanthanide ions
;
_journal_issue 23
_journal_name_full 'Journal of the Chemical Society, Dalton Transactions'
_journal_page_first 4351
_journal_paper_doi 10.1039/b206129e
_journal_year 2002
_chemical_formula_sum 'C28 H68 O40 S4 Tb'
_chemical_formula_weight 1332.01
_chemical_name_common 'Tb(H2O)8(p-sulfonatocalix[4]arene + H+).16H2O'
_chemical_name_systematic
; 
? 
;
_space_group_IT_number 85
_symmetry_cell_setting tetragonal
_symmetry_space_group_name_Hall '-P 4a'
_symmetry_space_group_name_H-M 'P 4/n :2'
_atom_sites_solution_hydrogens geom
_atom_sites_solution_primary direct
_atom_sites_solution_secondary difmap
_audit_creation_method SHELXL-97
_cell_angle_alpha 90.00
_cell_angle_beta 90.00
_cell_angle_gamma 90.00
_cell_formula_units_Z 2
_cell_length_a 13.4475(4)
_cell_length_b 13.4475(4)
_cell_length_c 15.0257(4)
_cell_measurement_temperature 150(2)
_cell_volume 2717.18(14)
_computing_cell_refinement 'DENZO-SMN (Otwinowski & Minor, 1996)'
_computing_data_collection 'COLLECT (Nonius, 1999)'
_computing_data_reduction 'DENZO-SMN (Otwinowski & Minor, 1996)'
_computing_molecular_graphics
;
ORTEP3 for Windows (Farrugia, 1997) 
XSeed (Barbour, 2001)
;
_computing_publication_material 'local program'
_computing_structure_refinement 'SHELXL-97 (Sheldrick, 1997)'
_computing_structure_solution 'SHELXS-97 (Sheldrick, 1990)'
_diffrn_ambient_temperature 150(2)
_diffrn_detector_area_resol_mean 9.091
_diffrn_measured_fraction_theta_full 0.995
_diffrn_measured_fraction_theta_max 0.995
_diffrn_measurement_device_type 'Nonius KappaCCD area detector diffractometer'
_diffrn_measurement_method
;
Detector set at 30mm from sample with different 2theta offsets 
1 degree phi exposures for chi=0 degree settings
1 degree omega exposures for chi=90 degree settings
;
_diffrn_radiation_monochromator graphite
_diffrn_radiation_source 'fine-focus sealed tube'
_diffrn_radiation_type MoK\a
_diffrn_radiation_wavelength 0.71073
_diffrn_reflns_av_R_equivalents 0.0389
_diffrn_reflns_av_sigmaI/netI 0.0326
_diffrn_reflns_limit_h_max 16
_diffrn_reflns_limit_h_min -16
_diffrn_reflns_limit_k_max 16
_diffrn_reflns_limit_k_min -14
_diffrn_reflns_limit_l_max 18
_diffrn_reflns_limit_l_min -14
_diffrn_reflns_number 9583
_diffrn_reflns_theta_full 25.99
_diffrn_reflns_theta_max 25.99
_diffrn_reflns_theta_min 3.03
_exptl_absorpt_coefficient_mu 1.560
_exptl_absorpt_correction_T_max 0.8229
_exptl_absorpt_correction_T_min 0.6271
_exptl_absorpt_correction_type multi-scan
_exptl_absorpt_process_details
;
Using multiple and symmetry-related data measurements via the program SORTAV
See R.H. Blessing, Acta Cryst (1995), A51, 33-38 
;
_exptl_crystal_colour colourless
_exptl_crystal_density_diffrn 1.628
_exptl_crystal_density_method 'not measured'
_exptl_crystal_description plate
_exptl_crystal_F_000 1370
_exptl_crystal_size_max 0.33
_exptl_crystal_size_mid 0.33
_exptl_crystal_size_min 0.13
_refine_diff_density_max 1.459
_refine_diff_density_min -0.778
_refine_diff_density_rms 0.153
_refine_ls_extinction_method none
_refine_ls_goodness_of_fit_ref 1.296
_refine_ls_hydrogen_treatment mixed
_refine_ls_matrix_type full
_refine_ls_number_parameters 162
_refine_ls_number_reflns 2671
_refine_ls_number_restraints 0
_refine_ls_restrained_S_all 1.296
_refine_ls_R_factor_all 0.0766
_refine_ls_R_factor_gt 0.0753
_refine_ls_shift/su_max 0.000
_refine_ls_shift/su_mean 0.000
_refine_ls_structure_factor_coef Fsqd
_refine_ls_weighting_details 'calc w=1/[\s^2^(Fo^2^)+(0.0472P)^2^+23.1396P] where P=(Fo^2^+2Fc^2^)/3'
_refine_ls_weighting_scheme calc
_refine_ls_wR_factor_gt 0.1881
_refine_ls_wR_factor_ref 0.1887
_reflns_number_gt 2608
_reflns_number_total 2671
_reflns_threshold_expression >2sigma(I)
_cod_data_source_file b206129e.txt
_cod_data_source_block sjd109
_cod_depositor_comments
;
The following automatic conversions were performed:
'_symmetry_cell_setting' value 'Tetragonal' changed to 'tetragonal'
according to '/home/saulius/struct/CIF-dictionaries/cif_core.dic'
dictionary named 'cif_core.dic' version 2.4.1 from 2010-06-29.

Automatic conversion script
Id: cif_fix_enum 1527 2010-12-29 10:47:43Z saulius 
;
_cod_original_sg_symbol_H-M P4/n
_cod_original_formula_sum 'C28 H68 O40 S4 Tb1'
_cod_database_code 7011948

loop_
_symmetry_equiv_pos_as_xyz
'x, y, z'
'-y+1/2, x, z'
'-x+1/2, -y+1/2, z'
'y, -x+1/2, z'
'-x, -y, -z'
'y-1/2, -x, -z'
'x-1/2, y-1/2, -z'
'-y, x-1/2, -z'

loop_
_atom_site_label
_atom_site_type_symbol
_atom_site_fract_x
_atom_site_fract_y
_atom_site_fract_z
_atom_site_U_iso_or_equiv
_atom_site_adp_type
_atom_site_occupancy
_atom_site_symmetry_multiplicity
_atom_site_calc_flag
_atom_site_refinement_flags
_atom_site_disorder_assembly
_atom_site_disorder_group
Tb1 Tb 0.2500 0.2500 0.39328(5) 0.0371(3) Uani 1 4 d S . .
S1 S -0.05149(16) 0.06619(15) 0.25582(14) 0.0417(5) Uani 1 1 d . . .
O1 O 0.2500 0.2500 0.7102(14) 0.035(4) Uiso 0.50 4 d SP A 2
C1 C -0.0874(5) 0.0052(5) 0.1573(5) 0.0331(16) Uani 1 1 d . . .
C2 C -0.1780(6) 0.0315(6) 0.1190(5) 0.0373(17) Uani 1 1 d . . .
H2 H -0.2197 0.0794 0.1468 0.045 Uiso 1 1 calc R . .
O3 O 0.0511(8) 0.1893(8) 0.6606(7) 0.105(3) Uiso 1 1 d . B 1
C3 C -0.2068(6) -0.0133(6) 0.0392(5) 0.0355(16) Uani 1 1 d . . .
O4 O 0.0632(16) 0.0051(17) 0.5164(15) 0.104(6) Uiso 0.50 1 d P . 1
C4 C -0.1449(6) -0.0839(6) -0.0002(5) 0.0339(16) Uani 1 1 d . . .
O5 O -0.142(2) 0.0315(19) 0.4949(16) 0.121(7) Uiso 0.50 1 d P C 2
C5 C -0.0544(6) -0.1113(5) 0.0393(5) 0.0355(16) Uani 1 1 d . . .
O6 O 0.200(2) -0.098(2) 0.4207(18) 0.128(8) Uiso 0.50 1 d P D 1
C6 C -0.0268(6) -0.0647(6) 0.1188(5) 0.0380(17) Uani 1 1 d . . .
H6 H 0.0344 -0.0816 0.1464 0.046 Uiso 1 1 calc R . .
O7 O 0.203(4) -0.174(5) 0.394(4) 0.143(19) Uiso 0.25 1 d P E 2
C7 C -0.3073(6) 0.0112(6) -0.0008(5) 0.0404(18) Uani 1 1 d . . .
H7A H -0.3049 0.0011 -0.0660 0.048 Uiso 1 1 calc R . .
H7B H -0.3231 0.0820 0.0106 0.048 Uiso 1 1 calc R . .
O8 O -0.3327(16) 0.1873(16) 0.2525(15) 0.089(6) Uiso 0.50 1 d P F 2
O9 O -0.3386(13) 0.1955(13) 0.2097(12) 0.068(4) Uiso 0.50 1 d P G 1
O10 O -0.2500 -0.2500 0.190(2) 0.073(8) Uiso 0.50 4 d SP H 1
O11 O 0.1095(11) 0.1955(12) 0.4766(9) 0.167(6) Uani 1 1 d . . .
O12 O 0.1106(4) 0.2968(4) 0.3071(5) 0.0553(17) Uani 1 1 d . . .
O13 O -0.0159(5) 0.1643(4) 0.2288(5) 0.0550(17) Uani 1 1 d . . .
O14 O -0.1401(5) 0.0722(5) 0.3115(4) 0.0548(16) Uani 1 1 d . . .
O15 O 0.0269(5) 0.0075(5) 0.2962(4) 0.0504(15) Uani 1 1 d . . .
O16 O -0.1776(4) -0.1246(5) -0.0794(4) 0.0459(14) Uani 1 1 d . . .
H15 H -0.1350 -0.1651 -0.0984 0.055 Uiso 1 1 calc R . .

loop_
_atom_site_aniso_label
_atom_site_aniso_U_11
_atom_site_aniso_U_22
_atom_site_aniso_U_33
_atom_site_aniso_U_23
_atom_site_aniso_U_13
_atom_site_aniso_U_12
Tb1 0.0422(3) 0.0422(3) 0.0269(4) 0.000 0.000 0.000
S1 0.0444(11) 0.0362(10) 0.0446(11) 0.0056(8) -0.0141(9) -0.0100(8)
C1 0.036(4) 0.029(3) 0.034(4) 0.006(3) -0.009(3) -0.008(3)
C2 0.038(4) 0.034(4) 0.040(4) 0.008(3) -0.006(3) -0.007(3)
C3 0.037(4) 0.036(4) 0.034(4) 0.014(3) -0.007(3) -0.004(3)
C4 0.036(4) 0.036(4) 0.030(3) 0.011(3) -0.005(3) -0.008(3)
C5 0.036(4) 0.030(3) 0.040(4) 0.016(3) -0.004(3) -0.006(3)
C6 0.032(4) 0.039(4) 0.042(4) 0.016(3) -0.005(3) -0.007(3)
C7 0.043(4) 0.043(4) 0.035(4) 0.009(3) -0.015(3) -0.001(3)
O11 0.160(12) 0.205(14) 0.137(10) 0.024(10) 0.112(10) -0.022(11)
O12 0.041(3) 0.042(3) 0.083(5) -0.006(3) -0.016(3) -0.001(3)
O13 0.059(4) 0.040(3) 0.066(4) 0.015(3) -0.023(3) -0.020(3)
O14 0.059(4) 0.059(4) 0.047(3) -0.009(3) -0.002(3) -0.011(3)
O15 0.052(4) 0.048(3) 0.051(3) 0.011(3) -0.025(3) -0.009(3)
O16 0.050(3) 0.059(4) 0.029(3) 0.002(3) -0.003(2) 0.004(3)

loop_
_atom_type_symbol
_atom_type_description
_atom_type_scat_dispersion_real
_atom_type_scat_dispersion_imag
_atom_type_scat_source
C C 0.0033 0.0016 'International Tables Vol C Tables 4.2.6.8 and 6.1.1.4'
H H 0.0000 0.0000 'International Tables Vol C Tables 4.2.6.8 and 6.1.1.4'
O O 0.0106 0.0060 'International Tables Vol C Tables 4.2.6.8 and 6.1.1.4'
S S 0.1246 0.1234 'International Tables Vol C Tables 4.2.6.8 and 6.1.1.4'
Tb Tb -0.1723 4.1537 'International Tables Vol C Tables 4.2.6.8 and 6.1.1.4'

loop_
_geom_angle_atom_site_label_1
_geom_angle_atom_site_label_2
_geom_angle_atom_site_label_3
_geom_angle
_geom_angle_site_symmetry_1
_geom_angle_site_symmetry_3
_geom_angle_publ_flag
O12 Tb1 O12 72.52(17) 2 . ?
O12 Tb1 O12 113.5(4) 2 4 ?
O12 Tb1 O12 72.52(17) . 4 ?
O12 Tb1 O12 72.52(17) 2 3 ?
O12 Tb1 O12 113.5(4) . 3 ?
O12 Tb1 O12 72.52(17) 4 3 ?
O12 Tb1 O11 138.0(4) 2 3 ?
O12 Tb1 O11 146.6(4) . 3 ?
O12 Tb1 O11 80.4(4) 4 3 ?
O12 Tb1 O11 75.0(4) 3 3 ?
O12 Tb1 O11 75.0(4) 2 2 ?
O12 Tb1 O11 138.0(4) . 2 ?
O12 Tb1 O11 146.6(4) 4 2 ?
O12 Tb1 O11 80.4(4) 3 2 ?
O11 Tb1 O11 74.0(4) 3 2 ?
O12 Tb1 O11 146.6(4) 2 4 ?
O12 Tb1 O11 80.4(4) . 4 ?
O12 Tb1 O11 75.0(4) 4 4 ?
O12 Tb1 O11 138.0(4) 3 4 ?
O11 Tb1 O11 74.0(4) 3 4 ?
O11 Tb1 O11 116.6(8) 2 4 ?
O12 Tb1 O11 80.4(4) 2 . ?
O12 Tb1 O11 75.0(4) . . ?
O12 Tb1 O11 138.0(4) 4 . ?
O12 Tb1 O11 146.6(4) 3 . ?
O11 Tb1 O11 116.6(8) 3 . ?
O11 Tb1 O11 74.0(4) 2 . ?
O11 Tb1 O11 74.0(4) 4 . ?
O15 S1 O14 112.6(4) . . ?
O15 S1 O13 111.7(4) . . ?
O14 S1 O13 112.1(4) . . ?
O15 S1 C1 107.3(4) . . ?
O14 S1 C1 106.5(4) . . ?
O13 S1 C1 106.1(4) . . ?
C6 C1 C2 121.2(7) . . ?
C6 C1 S1 120.8(6) . . ?
C2 C1 S1 118.0(6) . . ?
C1 C2 C3 119.2(8) . . ?
C4 C3 C2 119.5(7) . . ?
C4 C3 C7 120.8(7) . . ?
C2 C3 C7 119.6(7) . . ?
O16 C4 C3 116.5(7) . . ?
O16 C4 C5 122.4(7) . . ?
C3 C4 C5 121.1(7) . . ?
C6 C5 C4 118.3(7) . . ?
C6 C5 C7 120.2(7) . 4_545 ?
C4 C5 C7 121.5(7) . 4_545 ?
C1 C6 C5 120.6(7) . . ?
C3 C7 C5 110.9(6) . 2_455 ?

loop_
_geom_bond_atom_site_label_1
_geom_bond_atom_site_label_2
_geom_bond_distance
_geom_bond_site_symmetry_2
_geom_bond_publ_flag
Tb1 O12 2.364(6) 2 ?
Tb1 O12 2.364(6) . ?
Tb1 O12 2.364(6) 4 ?
Tb1 O12 2.364(6) 3 ?
Tb1 O11 2.382(10) 3 ?
Tb1 O11 2.382(10) 2 ?
Tb1 O11 2.382(10) 4 ?
Tb1 O11 2.382(10) . ?
S1 O15 1.450(6) . ?
S1 O14 1.458(7) . ?
S1 O13 1.461(6) . ?
S1 C1 1.760(8) . ?
C1 C6 1.372(11) . ?
C1 C2 1.394(10) . ?
C2 C3 1.396(11) . ?
C3 C4 1.394(11) . ?
C3 C7 1.515(10) . ?
O4 O4 1.77(4) 5_556 ?
C4 O16 1.382(9) . ?
C4 C5 1.403(10) . ?
C5 C6 1.399(11) . ?
C5 C7 1.530(11) 4_545 ?
C7 C5 1.530(11) 2_455 ?
